data_2223151
loop_
_publ_author_name
'Liu, Xin-Yu'
'Fan, Yu-Hua'
'Bi, Cai-Feng'
'Wang, Qiang'
'Gao, Yuan'

_publ_section_title
;
 2-Methoxy-6-[(<i>Z</i>)-[(5-methyl-2-pyridyl)iminomethyl]phenol
;
_journal_coeditor_code LH2873
_journal_issue 9
_journal_name_full 'Acta Crystallographica Section E'
_journal_page_first o2170
_journal_paper_doi 10.1107/S1600536809031699
_journal_volume 65
_journal_year 2009
_chemical_formula_iupac 'C14 H14 N2 O2'
_chemical_formula_moiety 'C14 H14 N2 O2'
_chemical_formula_sum 'C14 H14 N2 O2'
_chemical_formula_weight 242.27
_chemical_name_systematic
;
2-Methoxy-6-[(<i>Z</i>)-[(5-methyl-2-pyridyl)iminomethyl]phenol
;
_space_group_IT_number 14
_symmetry_cell_setting monoclinic
_symmetry_space_group_name_Hall '-P 2ybc'
_symmetry_space_group_name_H-M 'P 1 21/c 1'
_atom_sites_solution_hydrogens geom
_atom_sites_solution_primary direct
_atom_sites_solution_secondary difmap
_audit_creation_method SHELXL-97
_cell_angle_alpha 90.00
_cell_angle_beta 117.6090
_cell_angle_gamma 90.00
_cell_formula_units_Z 4
_cell_length_a 11.5995(6)
_cell_length_b 4.9546(2)
_cell_length_c 23.9983(12)
_cell_measurement_reflns_used 2267
_cell_measurement_temperature 296(2)
_cell_measurement_theta_max 24.57
_cell_measurement_theta_min 3.33
_cell_volume 1222.15(10)
_computing_cell_refinement 'SAINT (Siemens, 1996)'
_computing_data_collection 'SMART (Siemens, 1996)'
_computing_data_reduction 'SAINT (Siemens, 1996)'
_computing_molecular_graphics 'SHELXTL (Sheldrick, 2008)'
_computing_publication_material 'SHELXTL (Sheldrick, 2008)'
_computing_structure_refinement 'SHELXL97 (Sheldrick, 2008)'
_computing_structure_solution 'SHELXS97 (Sheldrick, 2008)'
_diffrn_ambient_temperature 296(2)
_diffrn_measured_fraction_theta_full 0.997
_diffrn_measured_fraction_theta_max 0.997
_diffrn_measurement_device_type 'Siemens SMART CCD area-detector'
_diffrn_measurement_method '\f and \w'
_diffrn_radiation_monochromator graphite
_diffrn_radiation_source 'fine-focus sealed tube'
_diffrn_radiation_type MoK\a
_diffrn_radiation_wavelength 0.71073
_diffrn_reflns_av_R_equivalents 0.0488
_diffrn_reflns_av_sigmaI/netI 0.0401
_diffrn_reflns_limit_h_max 15
_diffrn_reflns_limit_h_min -14
_diffrn_reflns_limit_k_max 6
_diffrn_reflns_limit_k_min -6
_diffrn_reflns_limit_l_max 30
_diffrn_reflns_limit_l_min -31
_diffrn_reflns_number 13275
_diffrn_reflns_theta_full 27.48
_diffrn_reflns_theta_max 27.48
_diffrn_reflns_theta_min 1.92
_diffrn_standards_number 0
_exptl_absorpt_coefficient_mu 0.090
_exptl_absorpt_correction_T_max 0.9914
_exptl_absorpt_correction_T_min 0.9630
_exptl_absorpt_correction_type multi-scan
_exptl_absorpt_process_details '(SADABS; Sheldrick, 1996)'
_exptl_crystal_colour red
_exptl_crystal_density_diffrn 1.317
_exptl_crystal_density_method 'not measured'
_exptl_crystal_description neddle
_exptl_crystal_F_000 512
_exptl_crystal_size_max 0.42
_exptl_crystal_size_mid 0.10
_exptl_crystal_size_min 0.10
_refine_diff_density_max 0.254
_refine_diff_density_min -0.224
_refine_ls_extinction_method none
_refine_ls_goodness_of_fit_ref 1.028
_refine_ls_hydrogen_treatment constr
_refine_ls_matrix_type full
_refine_ls_number_parameters 166
_refine_ls_number_reflns 2806
_refine_ls_number_restraints 0
_refine_ls_restrained_S_all 1.028
_refine_ls_R_factor_all 0.0911
_refine_ls_R_factor_gt 0.0609
_refine_ls_shift/su_max 0.000
_refine_ls_shift/su_mean 0.000
_refine_ls_structure_factor_coef Fsqd
_refine_ls_weighting_details 'calc w=1/[\s^2^(Fo^2^)+(0.1232P)^2^+0.0489P] where P=(Fo^2^+2Fc^2^)/3'
_refine_ls_weighting_scheme calc
_refine_ls_wR_factor_gt 0.1727
_refine_ls_wR_factor_ref 0.1984
_reflns_number_gt 1822
_reflns_number_total 2806
_reflns_threshold_expression I>2\s(I)
_cod_data_source_file lh2873.cif
_cod_data_source_block I
_cod_depositor_comments
;
The following automatic conversions were performed:
'_symmetry_cell_setting' value 'Monoclinic' changed to 'monoclinic'
according to '/home/saulius/struct/CIF-dictionaries/cif_core.dic'
dictionary named 'cif_core.dic' version 2.4.1 from 2010-06-29.

Automatic conversion script
Id: cif_fix_enum 1527 2010-12-29 10:47:43Z saulius 

The following automatic conversions were performed:

'_symmetry_cell_setting' value 'Monoclinic' changed to 'monoclinic'
according to /home/saulius/struct/CIF-dictionaries/cif_core.dic
dictionary named 'cif_core.dic' version 2.4.1 from 2010-06-29.

Automatic conversion script
Id: cif_fix_values 1715 2011-07-08 13:25:40Z adriana 
;
_cod_original_sg_symbol_H-M 'P 21/c'
_cod_database_code 2223151
_cod_database_fobs_code 2223151

loop_
_symmetry_equiv_pos_as_xyz
'x, y, z'
'-x, y+1/2, -z+1/2'
'-x, -y, -z'
'x, -y-1/2, z-1/2'

loop_
_atom_site_type_symbol
_atom_site_label
_atom_site_fract_x
_atom_site_fract_y
_atom_site_fract_z
_atom_site_U_iso_or_equiv
_atom_site_adp_type
_atom_site_calc_flag
_atom_site_refinement_flags
_atom_site_occupancy
_atom_site_disorder_assembly
_atom_site_disorder_group
C C1 1.3545(2) 1.1391(4) 0.42144(10) 0.0552(6) Uani d . 1 . .
H H1A 1.4361 1.0529 0.4317 0.083 Uiso calc R 1 . .
H H1B 1.3646 1.2560 0.4553 0.083 Uiso calc R 1 . .
H H1C 1.3275 1.2431 0.3837 0.083 Uiso calc R 1 . .
C C2 1.25384(18) 0.9287(4) 0.41151(9) 0.0435(5) Uani d . 1 . .
C C3 1.2184(2) 0.8629(4) 0.45776(9) 0.0518(5) Uani d . 1 . .
H H3 1.2577 0.9487 0.4966 0.062 Uiso calc R 1 . .
C C4 1.1247(2) 0.6699(4) 0.44540(10) 0.0521(5) Uani d . 1 . .
H H4 1.1000 0.6241 0.4759 0.063 Uiso calc R 1 . .
C C5 1.06743(18) 0.5443(4) 0.38751(9) 0.0418(5) Uani d . 1 . .
C C6 1.18963(19) 0.7932(4) 0.35514(9) 0.0470(5) Uani d . 1 . .
H H6 1.2118 0.8371 0.3236 0.056 Uiso calc R 1 . .
C C7 0.92176(17) 0.2020(4) 0.32757(8) 0.0411(5) Uani d . 1 . .
H H7 0.9509 0.2221 0.2976 0.049 Uiso calc R 1 . .
C C8 0.82147(17) 0.0051(4) 0.31741(8) 0.0388(4) Uani d . 1 . .
C C9 0.77601(18) -0.0253(4) 0.36199(9) 0.0420(5) Uani d . 1 . .
C C10 0.67807(19) -0.2169(4) 0.35134(9) 0.0454(5) Uani d . 1 . .
C C11 0.62864(19) -0.3719(4) 0.29787(9) 0.0473(5) Uani d . 1 . .
H H11 0.5642 -0.4986 0.2910 0.057 Uiso calc R 1 . .
C C12 0.6744(2) -0.3404(4) 0.25398(9) 0.0477(5) Uani d . 1 . .
H H12 0.6396 -0.4453 0.2177 0.057 Uiso calc R 1 . .
C C13 0.76972(19) -0.1575(4) 0.26345(9) 0.0444(5) Uani d . 1 . .
H H13 0.8004 -0.1407 0.2340 0.053 Uiso calc R 1 . .
C C14 0.5556(2) -0.4409(5) 0.39416(11) 0.0647(7) Uani d . 1 . .
H H14A 0.4731 -0.4166 0.3576 0.097 Uiso calc R 1 . .
H H14B 0.5437 -0.4396 0.4312 0.097 Uiso calc R 1 . .
H H14C 0.5926 -0.6105 0.3913 0.097 Uiso calc R 1 . .
N N1 1.09794(16) 0.6034(3) 0.34181(7) 0.0468(4) Uani d . 1 . .
N N2 0.97078(15) 0.3485(3) 0.37709(7) 0.0439(4) Uani d . 1 . .
O O1 0.82133(16) 0.1211(3) 0.41479(7) 0.0617(5) Uani d . 1 . .
H H1 0.8722 0.2352 0.4145 0.093 Uiso calc R 1 . .
O O2 0.64070(16) -0.2284(3) 0.39775(7) 0.0662(5) Uani d . 1 . .

loop_
_atom_site_aniso_label
_atom_site_aniso_U_11
_atom_site_aniso_U_22
_atom_site_aniso_U_33
_atom_site_aniso_U_12
_atom_site_aniso_U_13
_atom_site_aniso_U_23
C1 0.0492(12) 0.0508(13) 0.0651(13) -0.0111(10) 0.0261(10) 0.0039(10)
C2 0.0383(10) 0.0425(11) 0.0525(11) -0.0024(8) 0.0235(8) 0.0047(8)
C3 0.0529(12) 0.0577(13) 0.0463(11) -0.0142(10) 0.0241(9) -0.0060(9)
C4 0.0572(13) 0.0622(13) 0.0474(11) -0.0159(10) 0.0330(10) -0.0029(9)
C5 0.0396(10) 0.0420(11) 0.0496(10) -0.0038(8) 0.0255(9) 0.0022(8)
C6 0.0483(11) 0.0510(12) 0.0521(11) -0.0084(9) 0.0320(9) 0.0024(9)
C7 0.0359(9) 0.0466(11) 0.0447(10) 0.0008(8) 0.0220(8) 0.0051(8)
C8 0.0368(10) 0.0375(10) 0.0445(10) 0.0010(7) 0.0209(8) 0.0034(7)
C9 0.0426(10) 0.0428(11) 0.0457(10) -0.0078(8) 0.0248(8) -0.0038(8)
C10 0.0443(10) 0.0465(11) 0.0553(11) -0.0076(8) 0.0314(9) -0.0038(8)
C11 0.0422(10) 0.0428(11) 0.0562(11) -0.0065(8) 0.0222(9) -0.0024(8)
C12 0.0497(11) 0.0462(11) 0.0452(10) -0.0023(9) 0.0203(9) -0.0047(8)
C13 0.0465(11) 0.0476(12) 0.0445(10) -0.0003(8) 0.0255(9) 0.0004(8)
C14 0.0669(15) 0.0673(15) 0.0784(16) -0.0255(12) 0.0493(13) -0.0062(12)
N1 0.0469(9) 0.0522(10) 0.0478(9) -0.0090(8) 0.0274(8) -0.0010(7)
N2 0.0397(9) 0.0464(10) 0.0512(9) -0.0083(7) 0.0257(7) 0.0000(7)
O1 0.0707(10) 0.0734(11) 0.0594(9) -0.0352(8) 0.0457(8) -0.0245(8)
O2 0.0782(11) 0.0697(11) 0.0738(10) -0.0374(9) 0.0548(9) -0.0209(8)

loop_
_atom_type_symbol
_atom_type_description
_atom_type_scat_dispersion_real
_atom_type_scat_dispersion_imag
_atom_type_scat_source
C C 0.0033 0.0016 'International Tables Vol C Tables 4.2.6.8 and 6.1.1.4'
H H 0.0000 0.0000 'International Tables Vol C Tables 4.2.6.8 and 6.1.1.4'
N N 0.0061 0.0033 'International Tables Vol C Tables 4.2.6.8 and 6.1.1.4'
O O 0.0106 0.0060 'International Tables Vol C Tables 4.2.6.8 and 6.1.1.4'

loop_
_geom_angle_atom_site_label_1
_geom_angle_atom_site_label_2
_geom_angle_atom_site_label_3
_geom_angle_site_symmetry_1
_geom_angle_site_symmetry_3
_geom_angle
_geom_angle_publ_flag
C2 C1 H1A . . 109.5 ?
C2 C1 H1B . . 109.5 ?
H1A C1 H1B . . 109.5 ?
C2 C1 H1C . . 109.5 ?
H1A C1 H1C . . 109.5 ?
H1B C1 H1C . . 109.5 ?
C6 C2 C3 . . 116.38(17) ?
C6 C2 C1 . . 121.39(17) ?
C3 C2 C1 . . 122.22(18) ?
C4 C3 C2 . . 119.25(18) ?
C4 C3 H3 . . 120.4 ?
C2 C3 H3 . . 120.4 ?
C3 C4 C5 . . 119.68(18) ?
C3 C4 H4 . . 120.2 ?
C5 C4 H4 . . 120.2 ?
N1 C5 C4 . . 122.84(17) ?
N1 C5 N2 . . 119.77(17) ?
C4 C5 N2 . . 117.37(17) n
N1 C6 C2 . . 125.65(17) ?
N1 C6 H6 . . 117.2 ?
C2 C6 H6 . . 117.2 ?
N2 C7 C8 . . 120.97(17) n
N2 C7 H7 . . 119.5 ?
C8 C7 H7 . . 119.5 ?
C13 C8 C9 . . 119.41(17) ?
C13 C8 C7 . . 120.57(17) ?
C9 C8 C7 . . 120.01(16) n
O1 C9 C8 . . 122.83(17) ?
O1 C9 C10 . . 117.82(16) ?
C8 C9 C10 . . 119.36(17) ?
O2 C10 C11 . . 125.75(17) ?
O2 C10 C9 . . 114.34(17) ?
C11 C10 C9 . . 119.91(18) ?
C10 C11 C12 . . 120.31(18) ?
C10 C11 H11 . . 119.8 ?
C12 C11 H11 . . 119.8 ?
C13 C12 C11 . . 120.83(18) ?
C13 C12 H12 . . 119.6 ?
C11 C12 H12 . . 119.6 ?
C12 C13 C8 . . 120.16(17) ?
C12 C13 H13 . . 119.9 ?
C8 C13 H13 . . 119.9 ?
O2 C14 H14A . . 109.5 ?
O2 C14 H14B . . 109.5 ?
H14A C14 H14B . . 109.5 ?
O2 C14 H14C . . 109.5 ?
H14A C14 H14C . . 109.5 ?
H14B C14 H14C . . 109.5 ?
C5 N1 C6 . . 116.19(16) ?
C7 N2 C5 . . 121.88(16) n
C9 O1 H1 . . 109.5 ?
C10 O2 C14 . . 117.02(16) ?

loop_
_geom_bond_atom_site_label_1
_geom_bond_atom_site_label_2
_geom_bond_site_symmetry_2
_geom_bond_distance
_geom_bond_publ_flag
C1 C2 . 1.500(3) ?
C1 H1A . 0.9600 ?
C1 H1B . 0.9600 ?
C1 H1C . 0.9600 ?
C2 C6 . 1.379(3) ?
C2 C3 . 1.389(3) ?
C3 C4 . 1.373(3) ?
C3 H3 . 0.9300 ?
C4 C5 . 1.380(3) ?
C4 H4 . 0.9300 ?
C5 N1 . 1.332(2) ?
C5 N2 . 1.414(2) n
C6 N1 . 1.342(2) ?
C6 H6 . 0.9300 ?
C7 N2 . 1.279(2) n
C7 C8 . 1.450(3) n
C7 H7 . 0.9300 ?
C8 C13 . 1.402(3) ?
C8 C9 . 1.403(2) ?
C9 O1 . 1.338(2) ?
C9 C10 . 1.410(3) n
C10 O2 . 1.371(2) ?
C10 C11 . 1.372(3) ?
C11 C12 . 1.391(3) ?
C11 H11 . 0.9300 ?
C12 C13 . 1.365(3) ?
C12 H12 . 0.9300 ?
C13 H13 . 0.9300 ?
C14 O2 . 1.418(2) ?
C14 H14A . 0.9600 ?
C14 H14B . 0.9600 ?
C14 H14C . 0.9600 ?
O1 H1 . 0.8200 ?

loop_
_geom_hbond_atom_site_label_D
_geom_hbond_atom_site_label_H
_geom_hbond_atom_site_label_A
_geom_hbond_site_symmetry_A
_geom_hbond_distance_DH
_geom_hbond_distance_HA
_geom_hbond_distance_DA
_geom_hbond_angle_DHA
O1 H1 N2 . 0.82 1.84 2.5587(19) 146.0
C3 H3 O2 3_766 0.93 2.64 3.567(3) 175.3
C4 H4 O1 3_766 0.93 2.66 3.282(2) 124.7

loop_
_cod_related_entry_id
_cod_related_entry_database
_cod_related_entry_code
1 ChemSpider 24743069
